data_2003804
loop_
_publ_author_name
'Brooker, S.'
'Carter, B. M.'

_publ_section_title
;
 Synthesis and Structure of a Tetracopper(II) Complex of a
 Pyrrole-Containing Unsymmetrical Binucleating Ligand:
 [Cu~2~<i>L</i>(NCS)~2~]~2~
;
_journal_issue 8
_journal_name_full 'Acta Crystallographica Section C'
_journal_page_first 1522
_journal_page_last 1524
_journal_paper_doi 10.1107/S0108270195001363
_journal_volume 51
_journal_year 1995
_chemical_formula_sum 'C50 H58 Cu4 N18 S4'
_chemical_formula_weight 1293.54
_chemical_name_systematic ?
_space_group_IT_number 2
_symmetry_cell_setting triclinic
_symmetry_space_group_name_Hall '-P 1'
_symmetry_space_group_name_H-M 'P -1'
_audit_creation_method SHELXL
_cell_angle_alpha 107.36(3)
_cell_angle_beta 104.31(3)
_cell_angle_gamma 108.60(2)
_cell_formula_units_Z 1
_cell_length_a 10.527(3)
_cell_length_b 12.163(3)
_cell_length_c 12.653(5)
_cell_measurement_reflns_used 30
_cell_measurement_temperature 133
_cell_measurement_theta_max 13
_cell_measurement_theta_min 4
_cell_volume 1356.5(9)
_computing_cell_refinement XSCANS
_computing_data_collection XSCANS
_computing_data_reduction XSCANS
_computing_molecular_graphics SHELXTL-Plus
_computing_publication_material 'SHELXL-93 gamma release'
_computing_structure_refinement 'SHELXL-93 gamma release (Sheldrick, 1993)'
_computing_structure_solution 'SHELXS-86 (Sheldrick, 1990)'
_diffrn_ambient_temperature 133
_diffrn_measurement_device 'Siemens P4 four circle'
_diffrn_measurement_method '\w scans'
_diffrn_radiation_monochromator graphite
_diffrn_radiation_source 'fine-focus sealed tube'
_diffrn_radiation_type MoK\a
_diffrn_radiation_wavelength 0.71073
_diffrn_reflns_av_R_equivalents 0.0384
_diffrn_reflns_av_sigmaI/netI 0.0657
_diffrn_reflns_limit_h_max 12
_diffrn_reflns_limit_h_min 0
_diffrn_reflns_limit_k_max 12
_diffrn_reflns_limit_k_min -13
_diffrn_reflns_limit_l_max 14
_diffrn_reflns_limit_l_min -15
_diffrn_reflns_number 4809
_diffrn_reflns_theta_max 25.00
_diffrn_reflns_theta_min 2.04
_diffrn_standards_decay_% 0
_diffrn_standards_interval_count 97
_diffrn_standards_number 3
_exptl_absorpt_coefficient_mu 1.755
_exptl_absorpt_correction_T_max 0.991
_exptl_absorpt_correction_T_min 0.691
_exptl_absorpt_correction_type psi-scan
_exptl_crystal_colour green
_exptl_crystal_density_diffrn 1.583
_exptl_crystal_description block
_exptl_crystal_F_000 664
_exptl_crystal_size_max 0.60
_exptl_crystal_size_mid 0.38
_exptl_crystal_size_min 0.12
_refine_diff_density_max 0.456
_refine_diff_density_min -0.424
_refine_ls_extinction_method none
_refine_ls_goodness_of_fit_all 1.052
_refine_ls_goodness_of_fit_obs 1.103
_refine_ls_hydrogen_treatment
;H atoms riding; U~iso~ = 1.2 x atom to which H atom is
attached
;
_refine_ls_matrix_type full
_refine_ls_number_parameters 343
_refine_ls_number_reflns 4531
_refine_ls_number_restraints 0
_refine_ls_restrained_S_all 1.061
_refine_ls_restrained_S_obs 1.103
_refine_ls_R_factor_all 0.0807
_refine_ls_R_factor_obs 0.0450
_refine_ls_shift/esd_max 0.000
_refine_ls_shift/esd_mean 0.000
_refine_ls_structure_factor_coef Fsqd
_refine_ls_weighting_scheme
;calc w = 1/[\s^2^(Fo^2^) + (0.0390P)^2^ + 0.4546P]
where P = (Fo^2^ + 2Fc^2^)/3
;
_refine_ls_wR_factor_all 0.0966
_refine_ls_wR_factor_obs 0.0838
_reflns_number_observed 3244
_reflns_number_total 4533
_reflns_observed_criterion >2sigma(I)
_cod_data_source_file kh1024.cif
_cod_data_source_block cub1
_cod_depositor_comments
;
The following automatic conversions were performed:
'_symmetry_cell_setting' value 'Triclinic' changed to 'triclinic'
according to '/home/saulius/struct/CIF-dictionaries/cif_core.dic'
dictionary named 'cif_core.dic' version 2.4.1 from 2010-06-29.

Automatic conversion script
Id: cif_fix_enum 1527 2010-12-29 10:47:43Z saulius 

The following automatic conversions were performed:

'_symmetry_cell_setting' value 'Triclinic' changed to 'triclinic'
according to /home/saulius/struct/CIF-dictionaries/cif_core.dic
dictionary named 'cif_core.dic' version 2.4.1 from 2010-06-29.

Automatic conversion script
Id: cif_fix_values 1715 2011-07-08 13:25:40Z adriana 
;
_cod_original_cell_volume 1356.5(7)
_cod_original_sg_symbol_H-M P-1
_cod_database_code 2003804

loop_
_symmetry_equiv_pos_as_xyz
'x, y, z'
'-x, -y, -z'

loop_
_atom_site_aniso_label
_atom_site_aniso_U_11
_atom_site_aniso_U_12
_atom_site_aniso_U_13
_atom_site_aniso_U_22
_atom_site_aniso_U_23
_atom_site_aniso_U_33
Cu1 0.0202(3) 0.0108(3) 0.0063(3) 0.0234(3) 0.0066(3) 0.0218(3)
Cu2 0.0289(3) 0.0161(3) 0.0092(3) 0.0216(3) 0.0041(3) 0.0227(3)
N1 0.014(2) 0.007(2) 0.003(2) 0.022(2) 0.009(2) 0.022(2)
C1 0.013(2) 0.002(2) 0.001(2) 0.018(2) 0.004(2) 0.022(2)
C2 0.028(3) 0.007(2) 0.013(3) 0.019(3) 0.014(2) 0.046(3)
C3 0.051(4) 0.031(3) 0.036(3) 0.052(4) 0.037(3) 0.052(4)
C4 0.036(3) 0.021(3) 0.025(3) 0.038(3) 0.017(3) 0.035(3)
C5 0.019(2) 0.011(2) 0.012(2) 0.026(3) 0.010(2) 0.029(3)
C6 0.024(3) 0.017(2) 0.013(2) 0.029(3) 0.007(2) 0.029(3)
N2 0.029(2) 0.015(2) 0.013(2) 0.023(2) 0.010(2) 0.029(2)
C7 0.037(3) 0.014(2) 0.009(2) 0.023(3) 0.003(2) 0.023(3)
C8 0.031(3) 0.006(2) 0.006(2) 0.020(2) 0.006(2) 0.025(3)
C9 0.021(3) 0.007(2) 0.002(2) 0.026(3) 0.007(2) 0.026(3)
N3 0.022(2) 0.008(2) 0.006(2) 0.019(2) 0.007(2) 0.025(2)
C10 0.021(3) 0.012(2) 0.011(2) 0.029(3) 0.012(2) 0.031(3)
C11 0.027(3) 0.015(2) 0.014(2) 0.029(3) 0.014(2) 0.029(3)
C12 0.039(3) 0.024(3) 0.021(3) 0.039(3) 0.017(3) 0.034(3)
C13 0.048(3) 0.022(3) 0.009(3) 0.027(3) 0.004(2) 0.024(3)
C14 0.031(3) 0.012(2) 0.008(2) 0.021(3) 0.010(2) 0.034(3)
N4 0.026(2) 0.013(2) 0.005(2) 0.022(2) 0.004(2) 0.020(2)
C15 0.024(3) 0.008(2) 0.000(2) 0.016(2) 0.001(2) 0.024(3)
N5 0.024(2) 0.010(2) 0.012(2) 0.019(2) 0.006(2) 0.025(2)
C16 0.037(3) 0.019(3) 0.019(2) 0.030(3) 0.010(2) 0.030(3)
C17 0.042(3) 0.019(3) 0.020(2) 0.030(3) 0.006(2) 0.025(3)
C18 0.032(3) 0.018(2) 0.016(2) 0.026(3) 0.005(2) 0.036(3)
N6 0.026(2) 0.013(2) 0.003(2) 0.020(2) 0.002(2) 0.025(2)
C19 0.019(3) 0.006(2) 0.001(2) 0.014(2) 0.000(2) 0.033(3)
C20 0.024(3) 0.008(2) 0.002(2) 0.017(2) 0.005(2) 0.029(3)
C21 0.035(3) 0.008(2) 0.006(3) 0.021(3) 0.013(2) 0.040(3)
C22 0.036(3) 0.006(2) 0.007(2) 0.029(3) 0.008(2) 0.026(3)
C23 0.029(3) 0.015(2) 0.009(2) 0.035(3) 0.010(2) 0.031(3)
N7 0.029(2) 0.014(2) 0.009(2) 0.024(2) 0.007(2) 0.024(2)
N30 0.027(3) 0.017(2) 0.004(2) 0.037(3) 0.005(2) 0.030(2)
C30 0.041(3) 0.023(3) 0.015(2) 0.031(3) 0.013(2) 0.024(3)
S30 0.0283(8) 0.0166(7) 0.0254(7) 0.0420(8) 0.0248(8) 0.0682(11)
N40 0.021(2) 0.010(2) 0.008(2) 0.022(2) 0.004(2) 0.028(2)
C40 0.010(2) 0.006(2) 0.010(2) 0.021(3) 0.009(2) 0.033(3)
S40 0.0271(7) 0.0100(6) 0.0157(6) 0.0339(8) -0.0087(6) 0.0409(8)

loop_
_atom_site_label
_atom_site_occupancy
_atom_site_fract_x
_atom_site_fract_y
_atom_site_fract_z
_atom_site_U_iso_or_equiv
_atom_site_thermal_displace_type
_atom_site_calc_flag
_atom_site_refinement_flags
_atom_site_type_symbol
Cu1 1 0.04992(6) 0.40451(5) 0.08913(5) 0.0224(2) Uani d . Cu
Cu2 1 0.35027(6) 0.23857(5) 0.34829(5) 0.0243(2) Uani d . Cu
N1 1 0.0131(4) 0.3035(3) 0.2145(3) 0.0209(8) Uani d . N
C1 1 0.0232(5) 0.1981(4) 0.2191(4) 0.0212(10) Uani d . C
C2 1 -0.0188(5) 0.1481(5) 0.2954(5) 0.0318(12) Uani d . C
H2 1 -0.0123(5) 0.0719(5) 0.2950(5) 0.038 Uiso calc R H
C3 1 -0.0707(6) 0.2101(5) 0.3729(5) 0.0412(14) Uani d . C
H3 1 -0.0974(6) 0.1790(5) 0.4283(5) 0.049 Uiso calc R H
C4 1 -0.0824(5) 0.3176(5) 0.3675(4) 0.0317(12) Uani d . C
H4 1 -0.1182(5) 0.3618(5) 0.4193(4) 0.038 Uiso calc R H
C5 1 -0.0421(5) 0.3612(4) 0.2866(4) 0.0237(11) Uani d . C
C6 1 -0.0582(5) 0.4758(4) 0.2744(4) 0.0261(11) Uani d . C
H6A 1 -0.1566(5) 0.4492(4) 0.2169(4) 0.031 Uiso calc R H
H6B 1 -0.0460(5) 0.5360(4) 0.3527(4) 0.031 Uiso calc R H
N2 1 0.0504(4) 0.5395(4) 0.2323(3) 0.0254(9) Uani d . N
H2A 1 0.0179(4) 0.5915(4) 0.2034(3) 0.030 Uiso calc R H
C7 1 0.1895(5) 0.6254(4) 0.3364(4) 0.0297(12) Uani d . C
H7A 1 0.2126(5) 0.5775(4) 0.3835(4) 0.036 Uiso calc R H
H7B 1 0.1765(5) 0.6965(4) 0.3884(4) 0.036 Uiso calc R H
C8 1 0.3158(5) 0.6796(4) 0.3030(4) 0.0282(11) Uani d . C
H8A 1 0.3951(5) 0.7524(4) 0.3748(4) 0.034 Uiso calc R H
H8B 1 0.2859(5) 0.7122(4) 0.2427(4) 0.034 Uiso calc R H
C9 1 0.3728(5) 0.5841(4) 0.2531(4) 0.0280(11) Uani d . C
H9A 1 0.4627(5) 0.6281(4) 0.2427(4) 0.034 Uiso calc R H
H9B 1 0.3965(5) 0.5464(4) 0.3104(4) 0.034 Uiso calc R H
N3 1 0.2662(4) 0.4835(3) 0.1386(3) 0.0231(9) Uani d . N
C10 1 0.3060(5) 0.4456(4) 0.0513(4) 0.0264(11) Uani d . C
H10 1 0.4047(5) 0.4816(4) 0.0608(4) 0.032 Uiso calc R H
C11 1 0.1994(5) 0.3492(5) -0.0586(4) 0.0257(11) Uani d . C
C12 1 0.1950(6) 0.2855(5) -0.1711(4) 0.0330(12) Uani d . C
H12 1 0.2747(6) 0.2989(5) -0.1959(4) 0.040 Uiso calc R H
C13 1 0.0530(6) 0.1987(5) -0.2405(4) 0.0334(12) Uani d . C
H13 1 0.0165(6) 0.1416(5) -0.3221(4) 0.040 Uiso calc R H
C14 1 -0.0262(5) 0.2108(4) -0.1681(4) 0.0294(12) Uani d . C
H14 1 -0.1272(5) 0.1621(4) -0.1924(4) 0.035 Uiso calc R H
N4 1 0.0627(4) 0.3029(3) -0.0573(3) 0.0237(9) Uani d . N
C15 1 0.0886(5) 0.1399(4) 0.1368(4) 0.0251(11) Uani d . C
H15A 1 0.0736(5) 0.0542(4) 0.1337(4) 0.030 Uiso calc R H
H15B 1 0.0390(5) 0.1303(4) 0.0550(4) 0.030 Uiso calc R H
N5 1 0.2451(4) 0.2198(4) 0.1783(3) 0.0228(9) Uani d . N
H5 1 0.2535(4) 0.3007(4) 0.1864(3) 0.027 Uiso calc R H
C16 1 0.3026(6) 0.1776(5) 0.0851(4) 0.0305(12) Uani d . C
H16A 1 0.3968(6) 0.2469(5) 0.1043(4) 0.037 Uiso calc R H
H16B 1 0.2354(6) 0.1637(5) 0.0072(4) 0.037 Uiso calc R H
C17 1 0.3235(6) 0.0574(5) 0.0719(4) 0.0309(12) Uani d . C
H17A 1 0.3478(6) 0.0304(5) 0.0005(4) 0.037 Uiso calc R H
H17B 1 0.2307(6) -0.0107(5) 0.0575(4) 0.037 Uiso calc R H
C18 1 0.4404(5) 0.0707(5) 0.1790(4) 0.0309(12) Uani d . C
H18A 1 0.4542(5) -0.0087(5) 0.1607(4) 0.037 Uiso calc R H
H18B 1 0.5331(5) 0.1412(5) 0.1966(4) 0.037 Uiso calc R H
N6 1 0.4001(4) 0.0963(4) 0.2823(3) 0.0261(9) Uani d . N
C19 1 0.3898(5) 0.0244(4) 0.3384(4) 0.0269(11) Uani d . C
H19 1 0.4111(5) -0.0473(4) 0.3149(4) 0.032 Uiso calc R H
C20 1 0.3458(5) 0.0541(4) 0.4364(4) 0.0264(11) Uani d . C
C21 1 0.3170(5) 0.0016(5) 0.5152(5) 0.0350(13) Uani d . C
H21 1 0.3250(5) -0.0732(5) 0.5181(5) 0.042 Uiso calc R H
C22 1 0.2739(5) 0.0789(5) 0.5896(4) 0.0346(13) Uani d . C
H22 1 0.2464(5) 0.0672(5) 0.6529(4) 0.042 Uiso calc R H
C23 1 0.2789(5) 0.1763(5) 0.5530(4) 0.0324(12) Uani d . C
H23 1 0.2551(5) 0.2436(5) 0.5885(4) 0.039 Uiso calc R H
N7 1 0.3219(4) 0.1624(4) 0.4610(3) 0.0257(9) Uani d . N
N30 1 -0.1599(5) 0.3470(4) 0.0072(4) 0.0337(10) Uani d . N
C30 1 -0.2832(6) 0.3058(5) -0.0193(4) 0.0290(12) Uani d . C
S30 1 -0.45692(15) 0.25082(14) -0.05797(14) 0.0437(4) Uani d . S
N40 1 0.3253(4) 0.3880(4) 0.4332(3) 0.0256(9) Uani d . N
C40 1 0.3500(4) 0.4751(4) 0.5170(4) 0.0214(10) Uani d . C
S40 1 0.38416(14) 0.59966(13) 0.63359(12) 0.0404(4) Uani d . S

loop_
_atom_type_symbol
_atom_type_description
_atom_type_scat_source
_atom_type_scat_dispersion_real
_atom_type_scat_dispersion_imag
C C 'International Tables Vol C Tables 4.2.6.8 and 6.1.1.4' 0.0033 0.0016
H H 'International Tables Vol C Tables 4.2.6.8 and 6.1.1.4' 0.0000 0.0000
N N 'International Tables Vol C Tables 4.2.6.8 and 6.1.1.4' 0.0061 0.0033
S S 'International Tables Vol C Tables 4.2.6.8 and 6.1.1.4' 0.1246 0.1234
Cu Cu 'International Tables Vol C Tables 4.2.6.8 and 6.1.1.4' 0.3201 1.2651

loop_
_geom_angle_atom_site_label_1
_geom_angle_atom_site_label_2
_geom_angle_atom_site_label_3
_geom_angle_site_symmetry_3
_geom_angle
_geom_angle_publ_flag
N4 Cu1 N30 . 91.5(2) yes
N4 Cu1 N3 . 81.3(2) yes
N30 Cu1 N3 . 164.0(2) yes
N4 Cu1 N2 . 168.7(2) yes
N30 Cu1 N2 . 90.1(2) yes
N3 Cu1 N2 . 94.4(2) yes
N4 Cu1 N1 . 114.76(15) yes
N30 Cu1 N1 . 92.1(2) yes
N3 Cu1 N1 . 103.92(14) yes
N2 Cu1 N1 . 76.34(14) yes
N7 Cu2 N40 . 94.2(2) yes
N7 Cu2 N6 . 82.5(2) yes
N40 Cu2 N6 . 172.0(2) yes
N7 Cu2 N5 . 141.2(2) yes
N40 Cu2 N5 . 96.0(2) yes
N6 Cu2 N5 . 91.1(2) yes
N7 Cu2 S40 2_666 124.57(12) yes
N40 Cu2 S40 2_666 88.42(12) yes
N6 Cu2 S40 2_666 87.49(12) yes
N5 Cu2 S40 2_666 93.12(12) yes
C1 N1 C5 . 118.2(4) ?
C1 N1 Cu1 . 132.9(3) ?
C5 N1 Cu1 . 108.5(3) ?
N1 C1 C2 . 122.6(4) ?
N1 C1 C15 . 115.0(4) ?
C2 C1 C15 . 122.3(4) ?
C1 C2 C3 . 119.2(4) ?
C4 C3 C2 . 118.2(5) ?
C3 C4 C5 . 119.8(5) ?
N1 C5 C4 . 121.9(4) ?
N1 C5 C6 . 116.5(4) ?
C4 C5 C6 . 121.6(4) ?
N2 C6 C5 . 110.6(3) ?
C6 N2 C7 . 109.2(4) ?
C6 N2 Cu1 . 108.4(3) ?
C7 N2 Cu1 . 118.9(3) ?
N2 C7 C8 . 114.3(4) ?
C7 C8 C9 . 113.6(4) ?
N3 C9 C8 . 110.9(4) ?
C10 N3 C9 . 119.9(4) ?
C10 N3 Cu1 . 112.4(3) ?
C9 N3 Cu1 . 127.3(3) ?
N3 C10 C11 . 118.2(4) ?
N4 C11 C12 . 109.2(4) ?
N4 C11 C10 . 114.3(4) ?
C12 C11 C10 . 136.5(5) ?
C13 C12 C11 . 107.2(5) ?
C12 C13 C14 . 107.0(4) ?
N4 C14 C13 . 109.6(4) ?
C14 N4 C11 . 107.1(4) ?
C14 N4 Cu1 . 139.3(3) ?
C11 N4 Cu1 . 112.6(3) ?
N5 C15 C1 . 111.2(3) ?
C15 N5 C16 . 111.0(4) ?
C15 N5 Cu2 . 109.8(3) ?
C16 N5 Cu2 . 117.8(3) ?
N5 C16 C17 . 115.0(4) ?
C16 C17 C18 . 114.4(4) ?
N6 C18 C17 . 110.1(4) ?
C19 N6 C18 . 121.9(4) ?
C19 N6 Cu2 . 113.0(3) ?
C18 N6 Cu2 . 125.0(3) ?
N6 C19 C20 . 118.4(4) ?
C21 C20 N7 . 109.1(4) ?
C21 C20 C19 . 136.9(4) ?
N7 C20 C19 . 114.0(4) ?
C20 C21 C22 . 106.9(4) ?
C23 C22 C21 . 106.4(5) ?
N7 C23 C22 . 110.5(4) ?
C23 N7 C20 . 107.0(4) ?
C23 N7 Cu2 . 140.7(3) ?
C20 N7 Cu2 . 112.1(3) ?
C30 N30 Cu1 . 164.4(4) ?
N30 C30 S30 . 178.4(5) ?
C40 N40 Cu2 . 153.8(4) ?
N40 C40 S40 . 178.8(4) ?
C40 S40 Cu2 2_666 99.4(2) ?

loop_
_geom_bond_atom_site_label_1
_geom_bond_atom_site_label_2
_geom_bond_site_symmetry_2
_geom_bond_distance
_geom_bond_publ_flag
Cu1 N4 . 1.960(4) yes
Cu1 N30 . 1.973(4) yes
Cu1 N3 . 2.010(4) yes
Cu1 N2 . 2.048(4) yes
Cu1 N1 . 2.310(4) yes
Cu2 N7 . 1.951(4) yes
Cu2 N40 . 1.951(4) yes
Cu2 N6 . 1.974(4) yes
Cu2 N5 . 2.068(4) yes
Cu2 S40 2_666 2.765(2) yes
N1 C1 . 1.337(5) ?
N1 C5 . 1.342(5) ?
C1 C2 . 1.374(7) ?
C1 C15 . 1.512(6) ?
C2 C3 . 1.383(7) ?
C3 C4 . 1.372(7) ?
C4 C5 . 1.381(6) ?
C5 C6 . 1.504(6) ?
C6 N2 . 1.474(6) ?
N2 C7 . 1.489(6) ?
C7 C8 . 1.505(7) ?
C8 C9 . 1.518(6) ?
C9 N3 . 1.455(6) ?
N3 C10 . 1.287(6) ?
C10 C11 . 1.409(7) ?
C11 N4 . 1.374(6) ?
C11 C12 . 1.384(6) ?
C12 C13 . 1.383(7) ?
C13 C14 . 1.390(7) ?
C14 N4 . 1.357(6) ?
C15 N5 . 1.477(6) ?
N5 C16 . 1.487(6) ?
C16 C17 . 1.513(6) ?
C17 C18 . 1.515(7) ?
C18 N6 . 1.450(6) ?
N6 C19 . 1.275(6) ?
C19 C20 . 1.416(7) ?
C20 C21 . 1.378(7) ?
C20 N7 . 1.379(6) ?
C21 C22 . 1.390(7) ?
C22 C23 . 1.386(7) ?
C23 N7 . 1.334(6) ?
N30 C30 . 1.148(6) ?
C30 S30 . 1.616(6) ?
N40 C40 . 1.154(6) ?
C40 S40 . 1.630(5) ?
S40 Cu2 2_666 2.765(2) ?
